data_4344719
loop_
_publ_author_name
'Dash, Subhashree P.'
'Majumder, Sudarshana'
'Banerjee, Atanu'
'Carvalho, M Fernanda N N'
'Ad\~ao, Pedro'
'Pessoa, Jo\~ao Costa'
'Brzezinski, Krzysztof'
'Garribba, Eugenio'
'Reuter, Hans'
'Dinda, Rupam'

_publ_section_title
;
 Chemistry of Monomeric and Dinuclear Non-Oxido Vanadium(IV) and
 Oxidovanadium(V) Aroylazine Complexes: Exploring Solution Behavior.
;
_journal_issue 3
_journal_name_full 'Inorganic chemistry'
_journal_page_first 1165
_journal_page_last 1182
_journal_paper_doi 10.1021/acs.inorgchem.5b02346
_journal_volume 55
_journal_year 2016
_chemical_formula_moiety 'C25 H21 N2 O5 V'
_chemical_formula_sum 'C25 H21 N2 O5 V'
_chemical_formula_weight 480.38
_space_group_IT_number 2
_symmetry_cell_setting triclinic
_symmetry_space_group_name_Hall '-P 1'
_symmetry_space_group_name_H-M 'P -1'
_atom_sites_solution_hydrogens geom
_atom_sites_solution_primary direct
_atom_sites_solution_secondary difmap
_audit_creation_method SHELXL-97
_cell_angle_alpha 69.4104(11)
_cell_angle_beta 89.5791(8)
_cell_angle_gamma 88.6613(10)
_cell_formula_units_Z 4
_cell_length_a 6.06519(7)
_cell_length_b 17.9476(3)
_cell_length_c 21.00558(19)
_cell_measurement_reflns_used 66923
_cell_measurement_temperature 100(2)
_cell_measurement_theta_max 76.2269
_cell_measurement_theta_min 2.6284
_cell_volume 2139.93(5)
_computing_cell_refinement 'CrysAlis PRO'
_computing_data_collection 'CrysAlis PRO'
_computing_data_reduction 'CrysAlis PRO'
_computing_molecular_graphics OLEX2
_computing_publication_material SHELXL
_computing_structure_refinement SHELXL
_computing_structure_solution SHELXD
_diffrn_ambient_temperature 100(2)
_diffrn_detector_area_resol_mean 10.4052
_diffrn_measured_fraction_theta_full 0.994
_diffrn_measured_fraction_theta_max 0.994
_diffrn_measurement_device_type 'SuperNova, Dual, Cu at zero, Atlas'
_diffrn_measurement_method '\w scans'
_diffrn_radiation_monochromator mirror
_diffrn_radiation_source 'SuperNova (Cu) X-ray Source'
_diffrn_radiation_type CuK\a
_diffrn_radiation_wavelength 1.54184
_diffrn_reflns_av_R_equivalents 0.0711
_diffrn_reflns_av_sigmaI/netI 0.0207
_diffrn_reflns_limit_h_max 7
_diffrn_reflns_limit_h_min -7
_diffrn_reflns_limit_k_max 22
_diffrn_reflns_limit_k_min -22
_diffrn_reflns_limit_l_max 26
_diffrn_reflns_limit_l_min -26
_diffrn_reflns_number 121164
_diffrn_reflns_theta_full 76.42
_diffrn_reflns_theta_max 76.42
_diffrn_reflns_theta_min 2.63
_exptl_absorpt_coefficient_mu 4.230
_exptl_absorpt_correction_T_max 1.00000
_exptl_absorpt_correction_T_min 0.106
_exptl_absorpt_correction_type multi-scan
_exptl_absorpt_process_details '(CrysAlis PRO)'
_exptl_crystal_colour dark_red
_exptl_crystal_density_diffrn 1.491
_exptl_crystal_density_method 'not measured'
_exptl_crystal_description prism
_exptl_crystal_F_000 992
_exptl_crystal_size_max 0.53
_exptl_crystal_size_mid 0.11
_exptl_crystal_size_min 0.06
_refine_diff_density_max 2.126
_refine_diff_density_min -0.811
_refine_diff_density_rms 0.112
_refine_ls_extinction_method none
_refine_ls_goodness_of_fit_ref 1.100
_refine_ls_hydrogen_treatment mixed
_refine_ls_matrix_type full
_refine_ls_number_parameters 605
_refine_ls_number_reflns 8945
_refine_ls_number_restraints 0
_refine_ls_restrained_S_all 1.100
_refine_ls_R_factor_all 0.0664
_refine_ls_R_factor_gt 0.0645
_refine_ls_shift/su_max 0.001
_refine_ls_shift/su_mean 0.000
_refine_ls_structure_factor_coef Fsqd
_refine_ls_weighting_details 'calc w=1/[\s^2^(Fo^2^)+(0.0888P)^2^+6.5235P] where P=(Fo^2^+2Fc^2^)/3'
_refine_ls_weighting_scheme calc
_refine_ls_wR_factor_gt 0.1831
_refine_ls_wR_factor_ref 0.1845
_reflns_number_gt 8540
_reflns_number_total 8945
_reflns_threshold_expression >2sigma(I)
_cod_data_source_file ic5b02346_si_006.cif
_cod_data_source_block sd-63
_cod_depositor_comments
;
The following automatic conversions were performed:

data name '_iucr_refine_instruction_details' was replaced with
'_iucr_refine_instructions_details' as specified in the replacement
file 'data/replacement-values/replacement_tags.lst'.

Automatic conversion script
Id: cif_correct_tags 9268 2022-04-12 08:56:07Z antanas 
;
_cod_original_cell_volume 2139.93(4)
_cod_original_sg_symbol_Hall -P1
_cod_original_sg_symbol_H-M P-1
_cod_database_code 4344719

loop_
_symmetry_equiv_pos_as_xyz
'x, y, z'
'-x, -y, -z'

loop_
_atom_site_label
_atom_site_type_symbol
_atom_site_fract_x
_atom_site_fract_y
_atom_site_fract_z
_atom_site_U_iso_or_equiv
_atom_site_adp_type
_atom_site_occupancy
_atom_site_symmetry_multiplicity
_atom_site_calc_flag
_atom_site_refinement_flags
C1A C 0.6005(6) 0.7621(2) 0.09306(16) 0.0193(6) Uani 1 1 d .
C2A C 0.4441(5) 0.82177(19) 0.06052(16) 0.0174(6) Uani 1 1 d .
C3A C 0.4736(5) 0.86610(19) -0.01163(16) 0.0193(6) Uani 1 1 d .
C4A C 0.3066(6) 0.9158(2) -0.05319(17) 0.0217(7) Uani 1 1 d .
H4AA H 0.1707 0.9233 -0.0332 0.026 Uiso 1 1 calc R
C5A C 0.3378(6) 0.9537(2) -0.12215(18) 0.0252(7) Uani 1 1 d .
H1 H 0.2230 0.9865 -0.1489 0.030 Uiso 1 1 calc R
C6A C 0.5373(6) 0.9442(2) -0.15340(17) 0.0261(7) Uani 1 1 d .
H6A H 0.5591 0.9716 -0.2007 0.031 Uiso 1 1 calc R
C7A C 0.6997(6) 0.8948(2) -0.11476(18) 0.0242(7) Uani 1 1 d .
H7A H 0.8340 0.8878 -0.1358 0.029 Uiso 1 1 calc R
C8A C 0.6711(6) 0.8539(2) -0.04382(17) 0.0201(6) Uani 1 1 d .
C9A C 0.8313(6) 0.7968(2) -0.00611(18) 0.0223(7) Uani 1 1 d .
H9A H 0.9654 0.7902 -0.0275 0.027 Uiso 1 1 calc R
C10A C 0.7961(6) 0.7512(2) 0.06003(18) 0.0223(7) Uani 1 1 d .
H10A H 0.9029 0.7120 0.0841 0.027 Uiso 1 1 calc R
C11A C 0.2646(5) 0.83933(19) 0.10004(16) 0.0180(6) Uani 1 1 d .
C12A C 0.1739(6) 0.9224(2) 0.08472(18) 0.0232(7) Uani 1 1 d .
H12D H 0.0236 0.9262 0.0669 0.035 Uiso 1 1 calc R
H12E H 0.2673 0.9602 0.0508 0.035 Uiso 1 1 calc R
H12F H 0.1715 0.9350 0.1265 0.035 Uiso 1 1 calc R
C13A C -0.0258(5) 0.73836(19) 0.24208(16) 0.0181(6) Uani 1 1 d .
C14A C -0.2142(5) 0.73984(19) 0.28597(16) 0.0181(6) Uani 1 1 d .
C15A C -0.2318(6) 0.6797(2) 0.34831(16) 0.0196(6) Uani 1 1 d .
H15A H -0.1200 0.6393 0.3623 0.023 Uiso 1 1 calc R
C16A C -0.4123(6) 0.6768(2) 0.39187(15) 0.0191(6) Uani 1 1 d .
C17A C -0.4309(6) 0.6161(2) 0.45646(17) 0.0238(7) Uani 1 1 d .
H17A H -0.3177 0.5764 0.4719 0.029 Uiso 1 1 calc R
C18A C -0.6110(6) 0.6140(2) 0.49708(17) 0.0252(7) Uani 1 1 d .
H18A H -0.6208 0.5736 0.5407 0.030 Uiso 1 1 calc R
C19A C -0.7817(6) 0.6722(2) 0.47378(17) 0.0248(7) Uani 1 1 d .
H19A H -0.9071 0.6699 0.5017 0.030 Uiso 1 1 calc R
C20A C -0.7691(6) 0.7317(2) 0.41168(17) 0.0222(7) Uani 1 1 d .
H20A H -0.8853 0.7703 0.3970 0.027 Uiso 1 1 calc R
C21A C -0.5830(6) 0.7361(2) 0.36887(16) 0.0189(6) Uani 1 1 d .
C22A C -0.5634(6) 0.7977(2) 0.30508(17) 0.0202(6) Uani 1 1 d .
H22A H -0.6774 0.8371 0.2899 0.024 Uiso 1 1 calc R
C23A C -0.3818(5) 0.80153(19) 0.26449(16) 0.0186(6) Uani 1 1 d .
C24A C 0.3806(6) 0.5382(2) 0.32975(17) 0.0268(7) Uani 1 1 d .
H24A H 0.3346 0.5768 0.3516 0.032 Uiso 1 1 calc R
H24B H 0.5212 0.5125 0.3508 0.032 Uiso 1 1 calc R
C25A C 0.2079(7) 0.4763(3) 0.3418(2) 0.0369(9) Uani 1 1 d .
H25D H 0.2451 0.4416 0.3160 0.055 Uiso 1 1 calc R
H25E H 0.0641 0.5024 0.3268 0.055 Uiso 1 1 calc R
H25F H 0.2018 0.4444 0.3904 0.055 Uiso 1 1 calc R
N1A N 0.1921(4) 0.78226(16) 0.15326(13) 0.0162(5) Uani 1 1 d .
N2A N 0.0188(4) 0.80156(16) 0.18904(13) 0.0185(5) Uani 1 1 d .
O1A O 0.5768(4) 0.71378(14) 0.15800(11) 0.0200(5) Uani 1 1 d .
O2A O 0.0930(4) 0.67257(14) 0.25717(11) 0.0220(5) Uani 1 1 d .
O3A O 0.2195(4) 0.63697(15) 0.13691(13) 0.0247(5) Uani 1 1 d .
O4A O 0.4130(5) 0.57897(16) 0.25944(13) 0.0326(6) Uani 1 1 d .
O5A O -0.3681(4) 0.86338(14) 0.20474(12) 0.0231(5) Uani 1 1 d .
H5A H -0.236(8) 0.857(3) 0.191(2) 0.035 Uiso 1 1 d .
V1A V 0.31906(9) 0.66532(3) 0.19424(3) 0.01859(15) Uani 1 1 d .
C1B C -0.0666(5) 0.76095(19) 0.59564(16) 0.0179(6) Uani 1 1 d .
C2B C 0.0822(5) 0.82037(19) 0.56295(16) 0.0170(6) Uani 1 1 d .
C3B C 0.0476(5) 0.86539(19) 0.49085(16) 0.0184(6) Uani 1 1 d .
C4B C 0.2071(6) 0.9157(2) 0.44868(17) 0.0209(6) Uani 1 1 d .
H4B H 0.3424 0.9229 0.4681 0.025 Uiso 1 1 calc R
C5B C 0.1708(6) 0.9543(2) 0.38030(17) 0.0233(7) Uani 1 1 d .
H2 H 0.2813 0.9876 0.3533 0.028 Uiso 1 1 calc R
C6B C -0.0280(6) 0.9452(2) 0.34947(17) 0.0246(7) Uani 1 1 d .
H6B H -0.0535 0.9734 0.3024 0.029 Uiso 1 1 calc R
C7B C -0.1836(6) 0.8952(2) 0.38851(17) 0.0221(7) Uani 1 1 d .
H7B H -0.3172 0.8883 0.3681 0.027 Uiso 1 1 calc R
C8B C -0.1483(5) 0.85350(19) 0.45895(16) 0.0192(6) Uani 1 1 d .
C9B C -0.3018(5) 0.7962(2) 0.49710(16) 0.0200(6) Uani 1 1 d .
H9B H -0.4352 0.7899 0.4762 0.024 Uiso 1 1 calc R
C10B C -0.2609(5) 0.7500(2) 0.56307(17) 0.0202(6) Uani 1 1 d .
H10B H -0.3625 0.7105 0.5872 0.024 Uiso 1 1 calc R
C11B C 0.2597(5) 0.83725(19) 0.60217(16) 0.0178(6) Uani 1 1 d .
C12B C 0.3422(6) 0.9205(2) 0.58621(17) 0.0226(7) Uani 1 1 d .
H12A H 0.3447 0.9331 0.6280 0.034 Uiso 1 1 calc R
H12B H 0.2439 0.9584 0.5529 0.034 Uiso 1 1 calc R
H12C H 0.4915 0.9239 0.5674 0.034 Uiso 1 1 calc R
C13B C 0.5611(5) 0.73681(19) 0.74331(16) 0.0183(6) Uani 1 1 d .
C14B C 0.7500(5) 0.7385(2) 0.78641(16) 0.0184(6) Uani 1 1 d .
C15B C 0.7766(5) 0.6774(2) 0.84800(16) 0.0194(6) Uani 1 1 d .
H15B H 0.6705 0.6367 0.8620 0.023 Uiso 1 1 calc R
C16B C 0.9582(5) 0.6739(2) 0.89074(16) 0.0192(6) Uani 1 1 d .
C17B C 0.9828(6) 0.6132(2) 0.95536(17) 0.0235(7) Uani 1 1 d .
H17B H 0.8740 0.5736 0.9710 0.028 Uiso 1 1 calc R
C18B C 1.1621(6) 0.6110(2) 0.99562(16) 0.0253(7) Uani 1 1 d .
H18B H 1.1770 0.5702 1.0390 0.030 Uiso 1 1 calc R
C19B C 1.3241(6) 0.6695(2) 0.97230(18) 0.0248(7) Uani 1 1 d .
H19B H 1.4484 0.6677 1.0001 0.030 Uiso 1 1 calc R
C20B C 1.3047(6) 0.7291(2) 0.91011(17) 0.0220(7) Uani 1 1 d .
H20B H 1.4159 0.7679 0.8953 0.026 Uiso 1 1 calc R
C21B C 1.1202(5) 0.7335(2) 0.86744(16) 0.0191(6) Uani 1 1 d .
C22B C 1.0911(5) 0.7957(2) 0.80420(16) 0.0197(6) Uani 1 1 d .
H22B H 1.1996 0.8354 0.7887 0.024 Uiso 1 1 calc R
C23B C 0.9088(6) 0.79992(19) 0.76468(15) 0.0190(6) Uani 1 1 d .
C24B C 0.1367(7) 0.5047(2) 0.8080(2) 0.0331(9) Uani 1 1 d .
H24C H 0.1817 0.4771 0.7765 0.040 Uiso 1 1 calc R
H24D H -0.0038 0.4820 0.8297 0.040 Uiso 1 1 calc R
C25B C 0.3113(8) 0.4909(2) 0.8620(2) 0.0361(9) Uani 1 1 d .
H25A H 0.4546 0.5070 0.8403 0.054 Uiso 1 1 calc R
H25B H 0.3185 0.4342 0.8902 0.054 Uiso 1 1 calc R
H25C H 0.2742 0.5223 0.8906 0.054 Uiso 1 1 calc R
N1B N 0.3370(4) 0.77994(16) 0.65560(13) 0.0168(5) Uani 1 1 d .
N2B N 0.5102(4) 0.79936(17) 0.68996(13) 0.0184(5) Uani 1 1 d .
O1B O -0.0395(4) 0.71289(14) 0.66028(11) 0.0188(5) Uani 1 1 d .
O2B O 0.4493(4) 0.67156(14) 0.76063(11) 0.0212(5) Uani 1 1 d .
O3B O 0.3259(4) 0.62277(15) 0.65228(12) 0.0243(5) Uani 1 1 d .
O4B O 0.1043(4) 0.58737(15) 0.77074(12) 0.0241(5) Uani 1 1 d .
O5B O 0.8855(4) 0.86272(14) 0.70549(12) 0.0223(5) Uani 1 1 d .
H5B H 0.754(8) 0.858(3) 0.691(2) 0.033 Uiso 1 1 d .
V2B V 0.21656(9) 0.66267(3) 0.70193(3) 0.01704(15) Uani 1 1 d .

loop_
_atom_site_aniso_label
_atom_site_aniso_U_11
_atom_site_aniso_U_22
_atom_site_aniso_U_33
_atom_site_aniso_U_23
_atom_site_aniso_U_13
_atom_site_aniso_U_12
C1A 0.0250(16) 0.0208(15) 0.0128(14) -0.0068(12) -0.0040(12) -0.0030(13)
C2A 0.0208(15) 0.0182(15) 0.0133(14) -0.0054(12) -0.0002(11) -0.0045(12)
C3A 0.0231(16) 0.0183(15) 0.0167(15) -0.0061(12) 0.0011(12) -0.0064(12)
C4A 0.0259(17) 0.0197(16) 0.0181(16) -0.0047(13) 0.0011(13) -0.0034(13)
C5A 0.0317(18) 0.0200(16) 0.0211(17) -0.0036(13) 0.0006(14) -0.0031(14)
C6A 0.037(2) 0.0257(17) 0.0137(15) -0.0041(13) 0.0026(13) -0.0072(15)
C7A 0.0299(18) 0.0235(17) 0.0197(16) -0.0081(14) 0.0057(13) -0.0062(14)
C8A 0.0235(16) 0.0213(16) 0.0172(15) -0.0084(13) 0.0004(12) -0.0068(13)
C9A 0.0195(16) 0.0265(17) 0.0239(17) -0.0122(14) 0.0009(12) -0.0046(13)
C10A 0.0190(15) 0.0247(17) 0.0245(17) -0.0101(14) -0.0039(12) -0.0002(13)
C11A 0.0210(15) 0.0196(15) 0.0135(14) -0.0059(12) -0.0026(11) -0.0030(12)
C12A 0.0286(17) 0.0190(16) 0.0214(16) -0.0063(13) 0.0044(13) -0.0025(13)
C13A 0.0225(16) 0.0198(15) 0.0129(14) -0.0065(12) -0.0046(11) -0.0018(12)
C14A 0.0238(16) 0.0185(15) 0.0120(14) -0.0053(12) -0.0035(11) -0.0023(12)
C15A 0.0256(16) 0.0212(16) 0.0118(14) -0.0056(12) -0.0042(12) -0.0015(13)
C16A 0.0270(17) 0.0213(16) 0.0101(14) -0.0065(12) -0.0026(12) -0.0038(13)
C17A 0.0321(18) 0.0259(17) 0.0131(15) -0.0061(13) -0.0020(13) -0.0015(14)
C18A 0.0360(19) 0.0268(17) 0.0115(15) -0.0048(13) 0.0014(13) -0.0060(14)
C19A 0.0301(18) 0.0310(18) 0.0150(15) -0.0100(14) 0.0033(13) -0.0059(14)
C20A 0.0238(16) 0.0286(17) 0.0175(16) -0.0121(14) -0.0005(12) -0.0028(13)
C21A 0.0250(16) 0.0208(15) 0.0130(14) -0.0080(12) -0.0016(12) -0.0040(13)
C22A 0.0229(16) 0.0206(16) 0.0175(15) -0.0070(13) -0.0028(12) -0.0020(12)
C23A 0.0252(16) 0.0183(15) 0.0118(14) -0.0042(12) -0.0039(12) -0.0035(12)
C24A 0.0346(19) 0.0250(17) 0.0168(16) -0.0024(13) -0.0081(14) -0.0002(15)
C25A 0.039(2) 0.030(2) 0.035(2) -0.0028(17) -0.0088(17) -0.0034(17)
N1A 0.0188(13) 0.0178(13) 0.0112(12) -0.0042(10) -0.0012(9) -0.0020(10)
N2A 0.0211(13) 0.0202(13) 0.0139(12) -0.0058(10) -0.0004(10) -0.0011(10)
O1A 0.0233(11) 0.0233(12) 0.0123(10) -0.0048(9) -0.0053(8) -0.0018(9)
O2A 0.0292(12) 0.0192(11) 0.0139(11) -0.0013(9) -0.0019(9) 0.0026(9)
O3A 0.0275(12) 0.0243(12) 0.0241(12) -0.0106(10) -0.0031(10) -0.0018(10)
O4A 0.0384(15) 0.0297(14) 0.0206(13) 0.0018(11) 0.0018(11) 0.0107(11)
O5A 0.0286(13) 0.0202(12) 0.0159(11) -0.0006(9) 0.0013(9) 0.0004(10)
V1A 0.0231(3) 0.0180(3) 0.0129(3) -0.0033(2) -0.0024(2) 0.0006(2)
C1B 0.0222(16) 0.0199(15) 0.0120(14) -0.0062(12) -0.0016(11) 0.0010(12)
C2B 0.0198(15) 0.0188(15) 0.0129(14) -0.0061(12) -0.0030(11) -0.0003(12)
C3B 0.0242(16) 0.0169(14) 0.0136(15) -0.0046(12) -0.0023(12) 0.0007(12)
C4B 0.0249(16) 0.0198(15) 0.0166(15) -0.0046(13) -0.0037(12) -0.0012(13)
C5B 0.0310(18) 0.0191(16) 0.0165(16) -0.0022(13) -0.0012(13) -0.0031(13)
C6B 0.0340(19) 0.0235(17) 0.0139(15) -0.0035(13) -0.0050(13) 0.0007(14)
C7B 0.0286(17) 0.0226(16) 0.0145(15) -0.0060(13) -0.0065(12) 0.0026(13)
C8B 0.0239(16) 0.0194(15) 0.0152(15) -0.0072(12) -0.0031(12) 0.0017(12)
C9B 0.0199(15) 0.0253(16) 0.0169(15) -0.0099(13) -0.0038(12) -0.0009(12)
C10B 0.0205(16) 0.0231(16) 0.0182(15) -0.0086(13) 0.0001(12) -0.0029(12)
C11B 0.0213(15) 0.0198(15) 0.0127(14) -0.0061(12) -0.0010(11) -0.0008(12)
C12B 0.0295(18) 0.0193(16) 0.0180(15) -0.0052(13) -0.0059(13) -0.0040(13)
C13B 0.0218(15) 0.0205(15) 0.0132(14) -0.0068(12) -0.0009(11) -0.0008(12)
C14B 0.0216(15) 0.0226(16) 0.0123(14) -0.0075(12) -0.0014(11) -0.0007(12)
C15B 0.0234(16) 0.0206(15) 0.0145(15) -0.0065(12) -0.0006(12) -0.0034(12)
C16B 0.0243(16) 0.0226(16) 0.0116(14) -0.0072(12) -0.0025(12) -0.0004(13)
C17B 0.0315(18) 0.0248(17) 0.0136(15) -0.0058(13) -0.0029(13) -0.0024(14)
C18B 0.037(2) 0.0273(18) 0.0097(14) -0.0049(13) -0.0067(13) 0.0023(15)
C19B 0.0262(17) 0.0329(19) 0.0183(16) -0.0127(14) -0.0073(13) 0.0023(14)
C20B 0.0234(16) 0.0289(18) 0.0157(15) -0.0102(13) -0.0017(12) -0.0017(13)
C21B 0.0246(16) 0.0232(16) 0.0111(14) -0.0082(12) -0.0020(12) -0.0002(13)
C22B 0.0223(16) 0.0230(16) 0.0148(15) -0.0078(13) 0.0000(12) -0.0037(12)
C23B 0.0263(16) 0.0196(15) 0.0098(14) -0.0036(12) -0.0018(12) 0.0002(12)
C24B 0.045(2) 0.0223(18) 0.0258(19) 0.0001(15) -0.0030(16) -0.0087(16)
C25B 0.053(3) 0.030(2) 0.0198(18) -0.0028(15) -0.0045(17) 0.0046(18)
N1B 0.0175(12) 0.0203(13) 0.0135(12) -0.0068(10) -0.0025(10) -0.0027(10)
N2B 0.0198(13) 0.0224(14) 0.0133(12) -0.0065(11) -0.0023(10) -0.0022(10)
O1B 0.0217(11) 0.0203(11) 0.0128(10) -0.0035(9) -0.0002(8) -0.0037(9)
O2B 0.0272(12) 0.0211(11) 0.0123(10) -0.0020(9) -0.0048(9) -0.0043(9)
O3B 0.0288(13) 0.0248(12) 0.0207(12) -0.0097(10) 0.0006(9) -0.0014(10)
O4B 0.0278(12) 0.0245(12) 0.0164(11) -0.0024(9) -0.0012(9) -0.0054(10)
O5B 0.0279(13) 0.0219(12) 0.0134(11) -0.0012(9) -0.0051(9) -0.0037(10)
V2B 0.0204(3) 0.0180(3) 0.0120(3) -0.0041(2) -0.00051(19) -0.0038(2)

loop_
_atom_type_symbol
_atom_type_description
_atom_type_scat_dispersion_real
_atom_type_scat_dispersion_imag
_atom_type_scat_source
C C 0.0181 0.0091 'International Tables Vol C Tables 4.2.6.8 and 6.1.1.4'
H H 0.0000 0.0000 'International Tables Vol C Tables 4.2.6.8 and 6.1.1.4'
N N 0.0311 0.0180 'International Tables Vol C Tables 4.2.6.8 and 6.1.1.4'
O O 0.0492 0.0322 'International Tables Vol C Tables 4.2.6.8 and 6.1.1.4'
V V 0.0687 2.1097 'International Tables Vol C Tables 4.2.6.8 and 6.1.1.4'

loop_
_geom_angle_atom_site_label_1
_geom_angle_atom_site_label_2
_geom_angle_atom_site_label_3
_geom_angle
O1A C1A C2A 121.9(3)
O1A C1A C10A 116.3(3)
C2A C1A C10A 121.8(3)
C1A C2A C3A 117.9(3)
C1A C2A C11A 119.5(3)
C3A C2A C11A 122.6(3)
C4A C3A C8A 117.7(3)
C4A C3A C2A 123.2(3)
C8A C3A C2A 118.9(3)
C5A C4A C3A 121.2(3)
C5A C4A H4AA 119.4
C3A C4A H4AA 119.4
C4A C5A C6A 120.9(3)
C4A C5A H1 119.5
C6A C5A H1 119.5
C7A C6A C5A 119.1(3)
C7A C6A H6A 120.4
C5A C6A H6A 120.4
C6A C7A C8A 121.2(3)
C6A C7A H7A 119.4
C8A C7A H7A 119.4
C7A C8A C9A 120.3(3)
C7A C8A C3A 119.7(3)
C9A C8A C3A 119.8(3)
C10A C9A C8A 121.1(3)
C10A C9A H9A 119.5
C8A C9A H9A 119.5
C9A C10A C1A 120.0(3)
C9A C10A H10A 120.0
C1A C10A H10A 120.0
N1A C11A C2A 118.9(3)
N1A C11A C12A 118.9(3)
C2A C11A C12A 121.9(3)
C11A C12A H12D 109.5
C11A C12A H12E 109.5
H12D C12A H12E 109.5
C11A C12A H12F 109.5
H12D C12A H12F 109.5
H12E C12A H12F 109.5
N2A C13A O2A 121.7(3)
N2A C13A C14A 120.1(3)
O2A C13A C14A 118.2(3)
C15A C14A C23A 119.7(3)
C15A C14A C13A 119.0(3)
C23A C14A C13A 121.3(3)
C14A C15A C16A 121.5(3)
C14A C15A H15A 119.2
C16A C15A H15A 119.2
C15A C16A C17A 122.1(3)
C15A C16A C21A 118.4(3)
C17A C16A C21A 119.5(3)
C18A C17A C16A 120.7(3)
C18A C17A H17A 119.7
C16A C17A H17A 119.7
C17A C18A C19A 119.8(3)
C17A C18A H18A 120.1
C19A C18A H18A 120.1
C20A C19A C18A 121.0(3)
C20A C19A H19A 119.5
C18A C19A H19A 119.5
C19A C20A C21A 120.5(3)
C19A C20A H20A 119.8
C21A C20A H20A 119.8
C22A C21A C20A 121.8(3)
C22A C21A C16A 119.7(3)
C20A C21A C16A 118.5(3)
C23A C22A C21A 121.1(3)
C23A C22A H22A 119.4
C21A C22A H22A 119.4
O5A C23A C22A 118.6(3)
O5A C23A C14A 122.0(3)
C22A C23A C14A 119.4(3)
O4A C24A C25A 111.0(3)
O4A C24A H24A 109.4
C25A C24A H24A 109.4
O4A C24A H24B 109.4
C25A C24A H24B 109.4
H24A C24A H24B 108.0
C24A C25A H25D 109.5
C24A C25A H25E 109.5
H25D C25A H25E 109.5
C24A C25A H25F 109.5
H25D C25A H25F 109.5
H25E C25A H25F 109.5
C11A N1A N2A 116.9(3)
C11A N1A V1A 126.9(2)
N2A N1A V1A 116.03(19)
C13A N2A N1A 108.5(3)
C1A O1A V1A 124.3(2)
C13A O2A V1A 118.7(2)
C24A O4A V1A 139.6(2)
C23A O5A H5A 103(3)
O3A V1A O4A 106.43(14)
O3A V1A O1A 104.77(12)
O4A V1A O1A 102.53(12)
O3A V1A O2A 111.00(12)
O4A V1A O2A 86.40(11)
O1A V1A O2A 138.89(11)
O3A V1A N1A 95.34(12)
O4A V1A N1A 155.33(12)
O1A V1A N1A 82.43(10)
O2A V1A N1A 74.86(10)
O1B C1B C2B 122.2(3)
O1B C1B C10B 115.9(3)
C2B C1B C10B 121.9(3)
C1B C2B C3B 117.9(3)
C1B C2B C11B 119.3(3)
C3B C2B C11B 122.7(3)
C4B C3B C8B 117.2(3)
C4B C3B C2B 123.5(3)
C8B C3B C2B 119.0(3)
C5B C4B C3B 121.5(3)
C5B C4B H4B 119.3
C3B C4B H4B 119.3
C4B C5B C6B 121.1(3)
C4B C5B H2 119.5
C6B C5B H2 119.5
C7B C6B C5B 118.9(3)
C7B C6B H6B 120.5
C5B C6B H6B 120.5
C6B C7B C8B 121.0(3)
C6B C7B H7B 119.5
C8B C7B H7B 119.5
C7B C8B C3B 120.1(3)
C7B C8B C9B 120.1(3)
C3B C8B C9B 119.6(3)
C10B C9B C8B 121.1(3)
C10B C9B H9B 119.4
C8B C9B H9B 119.4
C9B C10B C1B 120.0(3)
C9B C10B H10B 120.0
C1B C10B H10B 120.0
N1B C11B C2B 119.1(3)
N1B C11B C12B 119.1(3)
C2B C11B C12B 121.6(3)
C11B C12B H12A 109.5
C11B C12B H12B 109.5
H12A C12B H12B 109.5
C11B C12B H12C 109.5
H12A C12B H12C 109.5
H12B C12B H12C 109.5
O2B C13B N2B 122.3(3)
O2B C13B C14B 117.5(3)
N2B C13B C14B 120.2(3)
C15B C14B C23B 119.8(3)
C15B C14B C13B 118.6(3)
C23B C14B C13B 121.6(3)
C14B C15B C16B 121.4(3)
C14B C15B H15B 119.3
C16B C15B H15B 119.3
C17B C16B C15B 122.0(3)
C17B C16B C21B 119.7(3)
C15B C16B C21B 118.3(3)
C18B C17B C16B 120.7(3)
C18B C17B H17B 119.6
C16B C17B H17B 119.6
C17B C18B C19B 119.7(3)
C17B C18B H18B 120.2
C19B C18B H18B 120.2
C20B C19B C18B 120.9(3)
C20B C19B H19B 119.5
C18B C19B H19B 119.5
C19B C20B C21B 120.8(3)
C19B C20B H20B 119.6
C21B C20B H20B 119.6
C22B C21B C20B 122.2(3)
C22B C21B C16B 119.6(3)
C20B C21B C16B 118.2(3)
C23B C22B C21B 121.2(3)
C23B C22B H22B 119.4
C21B C22B H22B 119.4
O5B C23B C22B 118.6(3)
O5B C23B C14B 121.9(3)
C22B C23B C14B 119.5(3)
O4B C24B C25B 111.2(3)
O4B C24B H24C 109.4
C25B C24B H24C 109.4
O4B C24B H24D 109.4
C25B C24B H24D 109.4
H24C C24B H24D 108.0
C24B C25B H25A 109.5
C24B C25B H25B 109.5
H25A C25B H25B 109.5
C24B C25B H25C 109.5
H25A C25B H25C 109.5
H25B C25B H25C 109.5
C11B N1B N2B 116.3(3)
C11B N1B V2B 128.2(2)
N2B N1B V2B 115.23(19)
C13B N2B N1B 108.5(3)
C1B O1B V2B 127.7(2)
C13B O2B V2B 119.2(2)
C24B O4B V2B 139.8(3)
C23B O5B H5B 104(3)
O3B V2B O4B 108.01(13)
O3B V2B O1B 106.36(12)
O4B V2B O1B 99.49(11)
O3B V2B O2B 106.28(12)
O4B V2B O2B 88.93(11)
O1B V2B O2B 141.71(11)
O3B V2B N1B 98.91(12)
O4B V2B N1B 151.55(11)
O1B V2B N1B 81.14(10)
O2B V2B N1B 74.54(10)

loop_
_geom_bond_atom_site_label_1
_geom_bond_atom_site_label_2
_geom_bond_distance
C1A O1A 1.343(4)
C1A C2A 1.400(5)
C1A C10A 1.414(5)
C2A C3A 1.455(4)
C2A C11A 1.459(4)
C3A C4A 1.417(5)
C3A C8A 1.421(5)
C4A C5A 1.380(5)
C4A H4AA 0.9500
C5A C6A 1.408(5)
C5A H1 0.9500
C6A C7A 1.371(5)
C6A H6A 0.9500
C7A C8A 1.422(5)
C7A H7A 0.9500
C8A C9A 1.421(5)
C9A C10A 1.360(5)
C9A H9A 0.9500
C10A H10A 0.9500
C11A N1A 1.304(4)
C11A C12A 1.502(5)
C12A H12D 0.9800
C12A H12E 0.9800
C12A H12F 0.9800
C13A N2A 1.312(4)
C13A O2A 1.309(4)
C13A C14A 1.468(5)
C14A C15A 1.378(4)
C14A C23A 1.437(5)
C15A C16A 1.412(5)
C15A H15A 0.9500
C16A C17A 1.416(4)
C16A C21A 1.426(5)
C17A C18A 1.374(5)
C17A H17A 0.9500
C18A C19A 1.413(5)
C18A H18A 0.9500
C19A C20A 1.368(5)
C19A H19A 0.9500
C20A C21A 1.424(5)
C20A H20A 0.9500
C21A C22A 1.411(4)
C22A C23A 1.376(5)
C22A H22A 0.9500
C23A O5A 1.355(4)
C24A O4A 1.413(4)
C24A C25A 1.500(6)
C24A H24A 0.9900
C24A H24B 0.9900
C25A H25D 0.9800
C25A H25E 0.9800
C25A H25F 0.9800
N1A N2A 1.394(4)
N1A V1A 2.098(3)
O1A V1A 1.833(2)
O2A V1A 1.931(2)
O3A V1A 1.591(2)
O4A V1A 1.755(3)
O5A H5A 0.87(5)
C1B O1B 1.337(4)
C1B C2B 1.394(5)
C1B C10B 1.419(5)
C2B C3B 1.458(4)
C2B C11B 1.460(4)
C3B C4B 1.415(5)
C3B C8B 1.425(5)
C4B C5B 1.374(5)
C4B H4B 0.9500
C5B C6B 1.412(5)
C5B H2 0.9500
C6B C7B 1.371(5)
C6B H6B 0.9500
C7B C8B 1.419(4)
C7B H7B 0.9500
C8B C9B 1.422(5)
C9B C10B 1.362(5)
C9B H9B 0.9500
C10B H10B 0.9500
C11B N1B 1.308(4)
C11B C12B 1.508(4)
C12B H12A 0.9800
C12B H12B 0.9800
C12B H12C 0.9800
C13B O2B 1.303(4)
C13B N2B 1.310(4)
C13B C14B 1.472(4)
C14B C15B 1.378(4)
C14B C23B 1.429(5)
C15B C16B 1.413(4)
C15B H15B 0.9500
C16B C17B 1.417(4)
C16B C21B 1.422(5)
C17B C18B 1.374(5)
C17B H17B 0.9500
C18B C19B 1.411(5)
C18B H18B 0.9500
C19B C20B 1.370(5)
C19B H19B 0.9500
C20B C21B 1.423(4)
C20B H20B 0.9500
C21B C22B 1.412(4)
C22B C23B 1.372(5)
C22B H22B 0.9500
C23B O5B 1.359(4)
C24B O4B 1.423(4)
C24B C25B 1.509(6)
C24B H24C 0.9900
C24B H24D 0.9900
C25B H25A 0.9800
C25B H25B 0.9800
C25B H25C 0.9800
N1B N2B 1.397(4)
N1B V2B 2.129(3)
O1B V2B 1.841(2)
O2B V2B 1.927(2)
O3B V2B 1.591(2)
O4B V2B 1.742(2)
O5B H5B 0.87(5)

loop_
_geom_hbond_atom_site_label_D
_geom_hbond_atom_site_label_H
_geom_hbond_atom_site_label_A
_geom_hbond_distance_DH
_geom_hbond_distance_HA
_geom_hbond_distance_DA
_geom_hbond_angle_DHA
O5A H5A N2A 0.87(5) 1.83(5) 2.640(4) 155(5)
O5B H5B N2B 0.87(5) 1.84(5) 2.641(4) 152(5)
